data_4500281
loop_
_publ_author_name
'Thu\'ery, Pierre'

_publ_section_title
;
 Uranyl&#x2212;Organic Assemblies with Acetate-Bearing Phenyl- and
 Cyclohexyl-Based Ligands
;
_journal_issue 1
_journal_name_full 'Crystal Growth &amp; Design'
_journal_page_first 347
_journal_paper_doi 10.1021/cg101344t
_journal_volume 11
_journal_year 2011
_chemical_formula_sum 'C10 H10 O9 U'
_chemical_formula_weight 512.21
_space_group_IT_number 14
_symmetry_cell_setting monoclinic
_symmetry_space_group_name_Hall '-P 2ybc'
_symmetry_space_group_name_H-M 'P 1 21/c 1'
_atom_sites_solution_hydrogens geom
_atom_sites_solution_primary direct
_atom_sites_solution_secondary difmap
_audit_creation_method SHELXL-97
_cell_angle_alpha 90.00
_cell_angle_beta 101.806(3)
_cell_angle_gamma 90.00
_cell_formula_units_Z 4
_cell_length_a 7.1987(5)
_cell_length_b 11.4136(4)
_cell_length_c 17.2888(11)
_cell_measurement_reflns_used 42561
_cell_measurement_temperature 150(2)
_cell_measurement_theta_max 25.68
_cell_measurement_theta_min 3.00
_cell_volume 1390.45(14)
_computing_cell_refinement 'HKL2000 (Otwinowski & Minor, 1997)'
_computing_data_collection 'COLLECT (Nonius, 1998)'
_computing_data_reduction 'HKL2000 (Otwinowski & Minor, 1997)'
_computing_molecular_graphics 'SHELXTL (Sheldrick, 2008)'
_computing_publication_material 'SHELXTL (Sheldrick, 2008); PLATON (Spek, 2003)'
_computing_structure_refinement 'SHELXL-97 (Sheldrick, 2008)'
_computing_structure_solution 'SHELXS-97 (Sheldrick, 2008)'
_diffrn_ambient_temperature 150(2)
_diffrn_measured_fraction_theta_full 0.996
_diffrn_measured_fraction_theta_max 0.996
_diffrn_measurement_device_type 'Nonius Kappa-CCD area-detector diffractometer'
_diffrn_measurement_method 'two \f and five \w scans with 2\% steps (409 frames)'
_diffrn_radiation_monochromator graphite
_diffrn_radiation_source 'fine-focus sealed tube'
_diffrn_radiation_type MoK\a
_diffrn_radiation_wavelength 0.71073
_diffrn_reflns_av_R_equivalents 0.0675
_diffrn_reflns_av_sigmaI/netI 0.0651
_diffrn_reflns_limit_h_max 8
_diffrn_reflns_limit_h_min -8
_diffrn_reflns_limit_k_max 13
_diffrn_reflns_limit_k_min -13
_diffrn_reflns_limit_l_max 21
_diffrn_reflns_limit_l_min -21
_diffrn_reflns_number 42561
_diffrn_reflns_theta_full 25.68
_diffrn_reflns_theta_max 25.68
_diffrn_reflns_theta_min 3.00
_diffrn_standards_decay_% 0
_diffrn_standards_interval_time 0
_diffrn_standards_number 0
_exptl_absorpt_coefficient_mu 11.712
_exptl_absorpt_correction_T_max 0.704
_exptl_absorpt_correction_T_min 0.341
_exptl_absorpt_correction_type multi-scan
_exptl_absorpt_process_details 'SCALEPACK (Otwinowski & Minor, 1997)'
_exptl_crystal_colour 'translucent light yellow'
_exptl_crystal_density_diffrn 2.447
_exptl_crystal_density_method 'not measured'
_exptl_crystal_description lath
_exptl_crystal_F_000 936
_exptl_crystal_size_max 0.14
_exptl_crystal_size_mid 0.06
_exptl_crystal_size_min 0.03
_refine_diff_density_max 0.897
_refine_diff_density_min -1.150
_refine_diff_density_rms 0.196
_refine_ls_extinction_method none
_refine_ls_goodness_of_fit_ref 1.082
_refine_ls_hydrogen_treatment constr
_refine_ls_matrix_type full
_refine_ls_number_parameters 181
_refine_ls_number_reflns 2633
_refine_ls_number_restraints 0
_refine_ls_restrained_S_all 1.082
_refine_ls_R_factor_all 0.0368
_refine_ls_R_factor_gt 0.0280
_refine_ls_shift/su_max 0.001
_refine_ls_shift/su_mean 0.000
_refine_ls_structure_factor_coef Fsqd
_refine_ls_weighting_details 'calc w=1/[\s^2^(Fo^2^)+(0.0302P)^2^+1.2737P] where P=(Fo^2^+2Fc^2^)/3'
_refine_ls_weighting_scheme calc
_refine_ls_wR_factor_gt 0.0740
_refine_ls_wR_factor_ref 0.0764
_reflns_number_gt 2226
_reflns_number_total 2633
_reflns_threshold_expression >2sigma(I)
_cod_data_source_file cg101344t_si_002.cif
_cod_data_source_block 2
_cod_original_sg_symbol_H-M 'P 21/c'
_cod_database_code 4500281

loop_
_symmetry_equiv_pos_as_xyz
'x, y, z'
'-x, y+1/2, -z+1/2'
'-x, -y, -z'
'x, -y-1/2, z-1/2'

loop_
_atom_site_label
_atom_site_type_symbol
_atom_site_fract_x
_atom_site_fract_y
_atom_site_fract_z
_atom_site_U_iso_or_equiv
_atom_site_adp_type
_atom_site_occupancy
_atom_site_symmetry_multiplicity
_atom_site_calc_flag
_atom_site_refinement_flags
U U 0.96917(3) 0.91679(2) 0.703710(11) 0.02631(11) Uani 1 1 d .
O1 O 1.1878(6) 0.9573(4) 0.6789(2) 0.0348(10) Uani 1 1 d .
O2 O 0.7499(6) 0.8779(5) 0.7250(3) 0.0433(11) Uani 1 1 d .
O3 O 0.8145(7) 0.9480(5) 0.5634(2) 0.0407(12) Uani 1 1 d .
O4 O 0.8397(7) 1.1017(4) 0.6405(2) 0.0402(12) Uani 1 1 d .
O5 O 0.7513(6) 1.2509(4) 0.5175(2) 0.0324(10) Uani 1 1 d .
O6 O 0.9820(6) 1.5477(5) 0.6913(2) 0.0321(10) Uani 1 1 d .
O7 O 0.9884(6) 1.7319(4) 0.6530(2) 0.0302(9) Uani 1 1 d .
O8 O 0.8122(5) 1.4764(4) 0.5448(2) 0.0268(9) Uani 1 1 d .
O9 O 1.1488(7) 0.8221(5) 0.8191(2) 0.0475(13) Uani 1 1 d .
H9A H 1.1350 0.7538 0.8416 0.057 Uiso 1 1 d R
H9B H 1.1733 0.8679 0.8667 0.057 Uiso 1 1 d R
C1 C 0.7960(9) 1.0581(7) 0.5723(4) 0.0364(15) Uani 1 1 d .
C2 C 0.7220(9) 1.1296(6) 0.5010(4) 0.0357(15) Uani 1 1 d .
H2A H 0.7859 1.1073 0.4589 0.043 Uiso 1 1 calc R
H2B H 0.5875 1.1146 0.4830 0.043 Uiso 1 1 calc R
C3 C 0.9452(8) 1.6260(6) 0.6409(3) 0.0258(13) Uani 1 1 d .
C4 C 0.8396(8) 1.5993(6) 0.5569(3) 0.0246(13) Uani 1 1 d .
H4A H 0.7172 1.6382 0.5471 0.030 Uiso 1 1 calc R
H4B H 0.9114 1.6298 0.5196 0.030 Uiso 1 1 calc R
C5 C 0.6754(8) 1.3271(6) 0.4548(3) 0.0262(13) Uani 1 1 d .
C6 C 0.7088(8) 1.4462(7) 0.4707(3) 0.0247(13) Uani 1 1 d .
C7 C 0.6365(8) 1.5289(7) 0.4116(3) 0.0318(15) Uani 1 1 d .
H7 H 0.6566 1.6086 0.4209 0.038 Uiso 1 1 calc R
C8 C 0.5340(8) 1.4891(7) 0.3388(3) 0.0325(15) Uani 1 1 d .
H8 H 0.4835 1.5433 0.2999 0.039 Uiso 1 1 calc R
C9 C 0.5063(8) 1.3709(6) 0.3234(3) 0.0306(15) Uani 1 1 d .
H9 H 0.4399 1.3459 0.2743 0.037 Uiso 1 1 calc R
C10 C 0.5783(8) 1.2891(6) 0.3817(3) 0.0308(14) Uani 1 1 d .
H10 H 0.5611 1.2094 0.3715 0.037 Uiso 1 1 calc R

loop_
_atom_site_aniso_label
_atom_site_aniso_U_11
_atom_site_aniso_U_22
_atom_site_aniso_U_33
_atom_site_aniso_U_23
_atom_site_aniso_U_13
_atom_site_aniso_U_12
U 0.03458(15) 0.0209(2) 0.02147(13) -0.00064(8) 0.00112(9) -0.00037(9)
O1 0.043(2) 0.030(3) 0.0296(19) -0.001(2) 0.0037(17) 0.001(2)
O2 0.045(3) 0.040(3) 0.047(3) -0.013(2) 0.016(2) -0.011(2)
O3 0.062(3) 0.029(3) 0.024(2) -0.002(2) -0.0086(19) 0.013(3)
O4 0.066(3) 0.021(3) 0.026(2) -0.0050(19) -0.009(2) 0.008(2)
O5 0.040(2) 0.023(3) 0.0281(19) -0.0009(19) -0.0072(16) 0.000(2)
O6 0.045(3) 0.026(3) 0.0230(19) 0.000(2) 0.0000(17) -0.001(2)
O7 0.045(2) 0.015(2) 0.0282(19) -0.0024(18) 0.0023(17) 0.000(2)
O8 0.032(2) 0.022(3) 0.0239(18) -0.0034(18) 0.0007(15) 0.0008(18)
O9 0.083(4) 0.029(3) 0.024(2) 0.002(2) -0.005(2) 0.003(3)
C1 0.041(4) 0.029(4) 0.033(3) -0.003(3) -0.007(3) 0.001(3)
C2 0.044(4) 0.024(4) 0.033(3) 0.001(3) -0.005(3) 0.008(3)
C3 0.027(3) 0.031(4) 0.020(2) -0.004(3) 0.005(2) 0.002(3)
C4 0.031(3) 0.021(4) 0.021(3) 0.000(2) 0.003(2) 0.002(3)
C5 0.029(3) 0.027(4) 0.021(2) 0.000(2) 0.003(2) 0.004(3)
C6 0.024(3) 0.029(4) 0.019(2) 0.003(3) 0.000(2) 0.003(3)
C7 0.031(3) 0.038(5) 0.026(3) -0.008(3) 0.004(2) -0.002(3)
C8 0.028(3) 0.044(5) 0.024(3) 0.003(3) 0.001(2) 0.001(3)
C9 0.028(3) 0.044(5) 0.019(2) -0.003(3) 0.001(2) -0.003(3)
C10 0.031(3) 0.030(4) 0.029(3) -0.009(3) 0.000(2) -0.001(3)

loop_
_atom_type_symbol
_atom_type_description
_atom_type_scat_dispersion_real
_atom_type_scat_dispersion_imag
_atom_type_scat_source
C C 0.0033 0.0016 'International Tables Vol C Tables 4.2.6.8 and 6.1.1.4'
H H 0.0000 0.0000 'International Tables Vol C Tables 4.2.6.8 and 6.1.1.4'
O O 0.0106 0.0060 'International Tables Vol C Tables 4.2.6.8 and 6.1.1.4'
U U -9.6767 9.6646 'International Tables Vol C Tables 4.2.6.8 and 6.1.1.4'

loop_
_geom_angle_atom_site_label_1
_geom_angle_atom_site_label_2
_geom_angle_atom_site_label_3
_geom_angle
_geom_angle_site_symmetry_1
_geom_angle_site_symmetry_3
O2 U O1 178.12(19) . .
O2 U O7 88.5(2) . 1_545
O1 U O7 91.25(19) . 1_545
O2 U O6 89.88(19) . 2_746
O1 U O6 91.21(18) . 2_746
O7 U O6 151.29(15) 1_545 2_746
O2 U O9 93.8(2) . .
O1 U O9 87.97(19) . .
O7 U O9 80.75(15) 1_545 .
O6 U O9 70.76(16) 2_746 .
O2 U O4 92.0(2) . .
O1 U O4 86.8(2) . .
O7 U O4 131.46(14) 1_545 .
O6 U O4 77.24(16) 2_746 .
O9 U O4 147.42(16) . .
O2 U O3 89.9(2) . .
O1 U O3 88.24(18) . .
O7 U O3 78.98(15) 1_545 .
O6 U O3 129.68(17) 2_746 .
O9 U O3 159.29(17) . .
O4 U O3 52.49(16) . .
C1 O3 U 93.5(4) . .
C1 O4 U 94.4(4) . .
C5 O5 C2 115.3(4) . .
C3 O6 U 172.3(4) . 2_756
C3 O7 U 156.2(4) . 1_565
C6 O8 C4 114.3(5) . .
U O9 H9A 132.2 . .
U O9 H9B 116.1 . .
H9A O9 H9B 97.0 . .
O4 C1 O3 119.3(6) . .
O4 C1 C2 122.7(7) . .
O3 C1 C2 118.0(6) . .
O5 C2 C1 110.8(5) . .
O5 C2 H2A 109.5 . .
C1 C2 H2A 109.5 . .
O5 C2 H2B 109.5 . .
C1 C2 H2B 109.5 . .
H2A C2 H2B 108.1 . .
O6 C3 O7 124.6(5) . .
O6 C3 C4 121.2(6) . .
O7 C3 C4 114.2(5) . .
O8 C4 C3 111.3(5) . .
O8 C4 H4A 109.4 . .
C3 C4 H4A 109.4 . .
O8 C4 H4B 109.4 . .
C3 C4 H4B 109.4 . .
H4A C4 H4B 108.0 . .
C10 C5 C6 121.2(6) . .
C10 C5 O5 123.6(6) . .
C6 C5 O5 115.2(5) . .
O8 C6 C5 117.4(5) . .
O8 C6 C7 123.5(6) . .
C5 C6 C7 119.1(5) . .
C8 C7 C6 118.9(7) . .
C8 C7 H7 120.5 . .
C6 C7 H7 120.5 . .
C9 C8 C7 121.3(6) . .
C9 C8 H8 119.4 . .
C7 C8 H8 119.4 . .
C8 C9 C10 119.8(5) . .
C8 C9 H9 120.1 . .
C10 C9 H9 120.1 . .
C5 C10 C9 119.7(6) . .
C5 C10 H10 120.2 . .
C9 C10 H10 120.2 . .

loop_
_geom_bond_atom_site_label_1
_geom_bond_atom_site_label_2
_geom_bond_distance
_geom_bond_site_symmetry_2
U O2 1.750(5) .
U O1 1.775(4) .
U O7 2.300(4) 1_545
U O6 2.321(5) 2_746
U O9 2.401(4) .
U O4 2.470(5) .
U O3 2.479(4) .
O3 C1 1.277(9) .
O4 C1 1.259(8) .
O5 C5 1.411(7) .
O5 C2 1.420(8) .
O6 C3 1.239(8) .
O6 U 2.321(5) 2_756
O7 C3 1.255(8) .
O7 U 2.300(4) 1_565
O8 C6 1.387(6) .
O8 C4 1.426(7) .
O9 H9A 0.8852 .
O9 H9B 0.9602 .
C1 C2 1.484(9) .
C2 H2A 0.9700 .
C2 H2B 0.9700 .
C3 C4 1.526(7) .
C4 H4A 0.9700 .
C4 H4B 0.9700 .
C5 C10 1.383(7) .
C5 C6 1.398(10) .
C6 C7 1.410(9) .
C7 C8 1.398(8) .
C7 H7 0.9300 .
C8 C9 1.382(10) .
C8 H8 0.9300 .
C9 C10 1.394(8) .
C9 H9 0.9300 .
C10 H10 0.9300 .

loop_
_geom_hbond_atom_site_label_D
_geom_hbond_atom_site_label_H
_geom_hbond_atom_site_label_A
_geom_hbond_distance_DH
_geom_hbond_distance_HA
_geom_hbond_distance_DA
_geom_hbond_angle_DHA
_geom_hbond_site_symmetry_A
O9 H9A O4 0.89 1.77 2.607(7) 157.7 2_746
O9 H9B O8 0.96 1.96 2.907(6) 170.7 2_746
